data_1564832
loop_
_publ_author_name
'Somov, N.V.'
'Chausov, F.F.'
'Lomova, N.V.'
'Shumilova, M.A.'
'Zhirov, D.K.'

_publ_section_title
;
 Tetra-sodium Nitrilo-tris(methylenephosphonato)-manganate(II)
 Na4[MnII{N(CH2PO3)3}] 13H2O: Synthesis and Some Structural Features
;
_journal_issue 2
_journal_name_full
;
 Crystallography Reports
;
_journal_page_first 233
_journal_page_last 241
_journal_paper_doi 10.1134/S1063774520020224
_journal_volume 65
_journal_year 2020
_chemical_formula_sum 'C3 H32 Mn N Na4 O22 P3'
_chemical_formula_weight 674.1
_space_group_IT_number 2
_space_group_name_Hall '-P 1'
_space_group_name_H-M_alt 'P -1'
_symmetry_cell_setting triclinic
_symmetry_Int_Tables_number 2
_symmetry_space_group_name_Hall '-P 1'
_symmetry_space_group_name_H-M 'P -1'
_atom_sites_solution_hydrogens difmap
_audit_creation_date 2019-01-17T13:17:02-00:00
_audit_creation_method 'WinGX routine CIF_UPDATE'
_cell_angle_alpha 108.619(3)
_cell_angle_beta 97.149(3)
_cell_angle_gamma 116.991(4)
_cell_formula_units_Z 2
_cell_length_a 11.2146(4)
_cell_length_b 11.2687(4)
_cell_length_c 12.4625(4)
_cell_measurement_reflns_used 12320
_cell_measurement_temperature 293(2)
_cell_measurement_theta_max 31.468
_cell_measurement_theta_min 3.578
_cell_volume 1260.47(9)
_computing_cell_refinement 'CrysAlisPro 1.171.38.46 (Rigaku OD, 2015)'
_computing_data_collection 'CrysAlisPro 1.171.38.46 (Rigaku OD, 2015)'
_computing_data_reduction 'CrysAlisPro 1.171.38.46 (Rigaku OD, 2015)'
_computing_structure_refinement 'SHELXL-2014/7 (Sheldrick, 2014)'
_diffrn_ambient_temperature 293(2)
_diffrn_detector 'CCD plate'
_diffrn_detector_area_resol_mean 16.0302
_diffrn_detector_type Sapphire3
_diffrn_measured_fraction_theta_full 0.993
_diffrn_measured_fraction_theta_max 0.995
_diffrn_measurement_device 'four-circle diffractometer'
_diffrn_measurement_device_type 'Xcalibur, Sapphire3, Gemini'
_diffrn_measurement_method '\w scans'
_diffrn_orient_matrix_type 'CrysAlisPro convention (1999,Acta A55,543-557)'
_diffrn_orient_matrix_UB_11 -0.0462048
_diffrn_orient_matrix_UB_12 0.0126927
_diffrn_orient_matrix_UB_13 0.0292791
_diffrn_orient_matrix_UB_21 0.0530477
_diffrn_orient_matrix_UB_22 0.035906
_diffrn_orient_matrix_UB_23 0.0560451
_diffrn_orient_matrix_UB_31 0.0256857
_diffrn_orient_matrix_UB_32 0.0681127
_diffrn_orient_matrix_UB_33 -0.0041463
_diffrn_radiation_monochromator graphite
_diffrn_radiation_probe x-ray
_diffrn_radiation_type MoK\a
_diffrn_radiation_wavelength 0.71073
_diffrn_reflns_av_R_equivalents 0.0329
_diffrn_reflns_av_unetI/netI 0.0477
_diffrn_reflns_Laue_measured_fraction_full 0.993
_diffrn_reflns_Laue_measured_fraction_max 0.995
_diffrn_reflns_limit_h_max 16
_diffrn_reflns_limit_h_min -16
_diffrn_reflns_limit_k_max 16
_diffrn_reflns_limit_k_min -16
_diffrn_reflns_limit_l_max 17
_diffrn_reflns_limit_l_min -17
_diffrn_reflns_number 24974
_diffrn_reflns_point_group_measured_fraction_full 0.993
_diffrn_reflns_point_group_measured_fraction_max 0.995
_diffrn_reflns_theta_full 25.242
_diffrn_reflns_theta_max 30.508
_diffrn_reflns_theta_min 3.473
_diffrn_source 'fine-focus sealed X-ray tube'
_diffrn_source_type 'Enhance (Mo) X-ray Source'
_exptl_absorpt_coefficient_mu 0.873
_exptl_absorpt_correction_T_max 0.984
_exptl_absorpt_correction_T_min 0.965
_exptl_absorpt_correction_type analytical
_exptl_absorpt_process_details
;
        CrysAlisPro 1.171.38.46 (Rigaku Oxford Diffraction, 2015)
Analytical numeric absorption correction using a multifaceted crystal
                        model based on expressions derived by R.C. Clark & J.S.
        (Clark, R. C. & Reid, J. S. (1995). Acta Cryst. A51, 887-897)
        Empirical absorption correction using spherical harmonics,
 implemented in SCALE3 ABSPACK scaling algorithm.
;
_exptl_crystal_density_diffrn 1.776
_exptl_crystal_description prism
_exptl_crystal_F_000 694
_exptl_crystal_size_max 0.163
_exptl_crystal_size_mid 0.136
_exptl_crystal_size_min 0.075
_refine_diff_density_max 0.427
_refine_diff_density_min -0.348
_refine_diff_density_rms 0.064
_refine_ls_extinction_method none
_refine_ls_goodness_of_fit_ref 1.036
_refine_ls_hydrogen_treatment refall
_refine_ls_matrix_type full
_refine_ls_number_parameters 435
_refine_ls_number_reflns 7665
_refine_ls_number_restraints 0
_refine_ls_restrained_S_all 1.036
_refine_ls_R_factor_all 0.0368
_refine_ls_R_factor_gt 0.0288
_refine_ls_shift/su_max 0.002
_refine_ls_shift/su_mean 0
_refine_ls_structure_factor_coef Fsqd
_refine_ls_weighting_details 'w=1/[\s^2^(Fo^2^)+(0.0351P)^2^+0.2175P] where P=(Fo^2^+2Fc^2^)/3'
_refine_ls_weighting_scheme calc
_refine_ls_wR_factor_gt 0.0703
_refine_ls_wR_factor_ref 0.0747
_reflns_Friedel_coverage 0
_reflns_number_gt 6565
_reflns_number_total 7665
_reflns_threshold_expression 'I > 2\s(I)'
_cod_data_source_file tmp1u8g01cb
_cod_data_source_block mnnaatmp
_cod_database_code 1564832

loop_
_symmetry_equiv_pos_as_xyz
'x, y, z'
'-x, -y, -z'

loop_
_atom_site_label
_atom_site_type_symbol
_atom_site_fract_x
_atom_site_fract_y
_atom_site_fract_z
_atom_site_U_iso_or_equiv
_atom_site_adp_type
_atom_site_occupancy
_atom_site_site_symmetry_order
_atom_site_calc_flag
_atom_site_refinement_flags_posn
_atom_site_refinement_flags_adp
_atom_site_refinement_flags_occupancy
_atom_site_disorder_assembly
_atom_site_disorder_group
C1 C 0.59682(14) 0.62581(14) 0.76980(12) 0.0164(2) Uani 1 1 d . . . . .
C2 C 0.46804(15) 0.37119(15) 0.61818(12) 0.0165(2) Uani 1 1 d . . . . .
C3 C 0.34028(14) 0.49789(15) 0.67970(13) 0.0178(3) Uani 1 1 d . . . . .
N1 N 0.46129(11) 0.48209(12) 0.71716(10) 0.0142(2) Uani 1 1 d . . . . .
O1 O 0.56949(11) 0.62112(10) 0.97495(9) 0.0205(2) Uani 1 1 d . . . . .
O2 O 0.54743(12) 0.81535(12) 0.93063(9) 0.0236(2) Uani 1 1 d . . . . .
O3 O 0.78656(11) 0.84282(12) 0.98121(10) 0.0259(2) Uani 1 1 d . . . . .
O4 O 0.69799(11) 0.40006(11) 0.75146(10) 0.0234(2) Uani 1 1 d . . . . .
O5 O 0.52707(11) 0.15606(11) 0.57292(9) 0.0215(2) Uani 1 1 d . . . . .
O6 O 0.45855(11) 0.23319(11) 0.75804(9) 0.0210(2) Uani 1 1 d . . . . .
O7 O 0.21619(11) 0.34539(12) 0.79942(9) 0.0235(2) Uani 1 1 d . . . . .
O8 O 0.12823(11) 0.20963(11) 0.57474(10) 0.0245(2) Uani 1 1 d . . . . .
O9 O 0.06997(11) 0.40013(12) 0.67428(10) 0.0244(2) Uani 1 1 d . . . . .
O10 O 0.89060(16) 0.34499(14) 1.16880(12) 0.0333(3) Uani 1 1 d . . . . .
O11 O 1.13181(13) 0.46324(15) 1.00333(14) 0.0319(3) Uani 1 1 d . . . . .
O12 O 0.92138(19) 0.11375(18) 0.96066(15) 0.0417(3) Uani 1 1 d . . . . .
O13 O 0.15034(14) -0.27104(14) 0.23865(11) 0.0283(3) Uani 1 1 d . . . . .
O14 O 0.16733(13) -0.02331(14) 0.51207(11) 0.0255(2) Uani 1 1 d . . . . .
O15 O 0.08587(14) -0.31028(17) 0.55928(14) 0.0390(3) Uani 1 1 d . . . . .
O16 O 0.12021(14) 0.05429(15) 0.77921(12) 0.0317(3) Uani 1 1 d . . . . .
O17 O 0.70447(15) 0.95179(16) 0.72294(14) 0.0335(3) Uani 1 1 d . . . . .
O18 O 0.62457(13) 1.18225(14) 0.91768(13) 0.0291(3) Uani 1 1 d . . . . .
O19 O 0.36945(17) 0.81899(18) 0.61225(13) 0.0402(3) Uani 1 1 d . . . . .
O20 O 0.31960(14) 0.92283(16) 0.85333(12) 0.0279(2) Uani 1 1 d . . . . .
O21 O 0.15013(15) 0.18702(16) 0.35352(14) 0.0338(3) Uani 1 1 d . . . . .
O22 O 0.87036(19) 0.5816(2) 0.66261(18) 0.0560(5) Uani 1 1 d . . . . .
P1 P 0.62855(4) 0.73811(4) 0.92442(3) 0.01506(7) Uani 1 1 d . . . . .
P2 P 0.54482(4) 0.28391(4) 0.67719(3) 0.01500(7) Uani 1 1 d . . . . .
P3 P 0.17612(4) 0.35275(4) 0.67988(3) 0.01648(7) Uani 1 1 d . . . . .
Mn1 Mn 0.58103(2) 0.60940(2) 1.13848(2) 0.01535(5) Uani 1 1 d . . . . .
Na1 Na 0.88436(7) 0.31544(7) 0.97317(6) 0.02951(14) Uani 1 1 d . . . . .
Na2 Na 0.32776(7) -0.05067(7) 0.41620(6) 0.02996(14) Uani 1 1 d . . . . .
Na3 Na 0.25660(7) -0.03018(8) 0.68916(6) 0.03162(15) Uani 1 1 d . . . . .
Na4 Na 0.51626(7) 0.91885(7) 0.80681(6) 0.02648(13) Uani 1 1 d . . . . .
H1 H 0.6036(17) 0.6759(18) 0.7186(15) 0.016(4) Uiso 1 1 d . . . . .
H2 H 0.6712(18) 0.6071(18) 0.7723(14) 0.015(4) Uiso 1 1 d . . . . .
H3 H 0.3754(18) 0.2959(18) 0.5649(15) 0.015(4) Uiso 1 1 d . . . . .
H4 H 0.5182(18) 0.4116(19) 0.5727(16) 0.021(4) Uiso 1 1 d . . . . .
H5 H 0.3569(18) 0.588(2) 0.7360(16) 0.021(4) Uiso 1 1 d . . . . .
H6 H 0.3330(18) 0.5026(19) 0.6034(17) 0.022(4) Uiso 1 1 d . . . . .
H7 H 0.185(2) -0.306(3) 0.239(2) 0.037(7) Uiso 1 1 d . . . . .
H8 H 0.079(2) -0.313(2) 0.2582(19) 0.036(6) Uiso 1 1 d . . . . .
H9 H 0.168(2) 0.060(3) 0.540(2) 0.042(6) Uiso 1 1 d . . . . .
H10 H 0.097(2) -0.080(3) 0.484(2) 0.035(6) Uiso 1 1 d . . . . .
H11 H 0.127(3) 0.124(3) 0.777(2) 0.050(7) Uiso 1 1 d . . . . .
H12 H 0.139(2) 0.078(3) 0.849(2) 0.048(7) Uiso 1 1 d . . . . .
H13 H 1.186(3) 0.486(3) 1.065(2) 0.051(7) Uiso 1 1 d . . . . .
H14 H 1.158(3) 0.431(3) 0.957(2) 0.049(7) Uiso 1 1 d . . . . .
H15 H 0.597(3) 1.198(3) 0.878(2) 0.050(8) Uiso 1 1 d . . . . .
H16 H 0.601(2) 1.200(3) 0.979(2) 0.048(7) Uiso 1 1 d . . . . .
H17 H 0.340(2) 0.977(3) 0.907(2) 0.034(6) Uiso 1 1 d . . . . .
H18 H 0.256(3) 0.850(3) 0.851(2) 0.042(6) Uiso 1 1 d . . . . .
H19 H 0.044(3) -0.341(3) 0.492(3) 0.054(8) Uiso 1 1 d . . . . .
H20 H 0.034(3) -0.356(3) 0.584(3) 0.063(9) Uiso 1 1 d . . . . .
H21 H 0.892(2) 0.417(3) 1.213(2) 0.046(7) Uiso 1 1 d . . . . .
H22 H 0.957(3) 0.351(3) 1.200(2) 0.049(7) Uiso 1 1 d . . . . .
H23 H 0.996(3) 0.147(3) 0.987(3) 0.061(9) Uiso 1 1 d . . . . .
H24 H 0.878(3) 0.037(3) 0.971(2) 0.052(7) Uiso 1 1 d . . . . .
H25 H 0.859(3) 0.654(3) 0.667(3) 0.069(9) Uiso 1 1 d . . . . .
H26 H 0.820(3) 0.532(3) 0.682(2) 0.046(7) Uiso 1 1 d . . . . .
H27 H 0.766(3) 1.004(3) 0.769(3) 0.057(9) Uiso 1 1 d . . . . .
H28 H 0.727(3) 0.890(3) 0.688(2) 0.056(7) Uiso 1 1 d . . . . .
H29 H 0.394(3) 0.811(3) 0.555(2) 0.049(7) Uiso 1 1 d . . . . .
H30 H 0.298(3) 0.764(3) 0.593(2) 0.055(8) Uiso 1 1 d . . . . .
H31 H 0.144(3) 0.199(3) 0.422(3) 0.061(8) Uiso 1 1 d . . . . .
H32 H 0.076(3) 0.127(3) 0.309(2) 0.044(7) Uiso 1 1 d . . . . .

loop_
_atom_site_aniso_label
_atom_site_aniso_U_11
_atom_site_aniso_U_22
_atom_site_aniso_U_33
_atom_site_aniso_U_23
_atom_site_aniso_U_13
_atom_site_aniso_U_12
C1 0.0154(6) 0.0134(6) 0.0169(6) 0.0054(5) 0.0063(5) 0.0053(5)
C2 0.0189(6) 0.0171(6) 0.0138(6) 0.0050(5) 0.0057(5) 0.0105(5)
C3 0.0178(6) 0.0171(6) 0.0206(7) 0.0084(5) 0.0050(5) 0.0107(5)
N1 0.0143(5) 0.0119(5) 0.0146(5) 0.0039(4) 0.0042(4) 0.0070(4)
O1 0.0266(5) 0.0144(4) 0.0145(5) 0.0071(4) 0.0043(4) 0.0061(4)
O2 0.0321(6) 0.0232(5) 0.0227(5) 0.0100(4) 0.0115(4) 0.0191(5)
O3 0.0196(5) 0.0198(5) 0.0238(5) 0.0059(4) 0.0015(4) 0.0031(4)
O4 0.0180(5) 0.0208(5) 0.0255(5) 0.0066(4) 0.0013(4) 0.0092(4)
O5 0.0250(5) 0.0184(5) 0.0205(5) 0.0036(4) 0.0084(4) 0.0138(4)
O6 0.0276(5) 0.0197(5) 0.0230(5) 0.0115(4) 0.0134(4) 0.0149(4)
O7 0.0178(5) 0.0322(6) 0.0223(5) 0.0145(5) 0.0073(4) 0.0121(4)
O8 0.0216(5) 0.0175(5) 0.0256(5) 0.0020(4) 0.0040(4) 0.0092(4)
O9 0.0196(5) 0.0287(5) 0.0267(6) 0.0082(4) 0.0058(4) 0.0166(4)
O10 0.0398(7) 0.0260(6) 0.0322(7) 0.0087(5) 0.0115(6) 0.0183(6)
O11 0.0276(6) 0.0363(7) 0.0282(7) 0.0089(5) 0.0080(5) 0.0175(5)
O12 0.0387(8) 0.0348(7) 0.0614(10) 0.0266(7) 0.0196(7) 0.0218(7)
O13 0.0250(6) 0.0283(6) 0.0355(7) 0.0133(5) 0.0122(5) 0.0165(5)
O14 0.0211(6) 0.0206(5) 0.0289(6) 0.0068(5) 0.0053(5) 0.0098(5)
O15 0.0279(7) 0.0496(8) 0.0339(8) 0.0219(7) 0.0074(6) 0.0141(6)
O16 0.0354(7) 0.0306(6) 0.0266(7) 0.0107(5) 0.0079(5) 0.0170(5)
O17 0.0316(7) 0.0289(7) 0.0372(7) 0.0112(6) 0.0130(6) 0.0152(6)
O18 0.0289(6) 0.0323(6) 0.0318(7) 0.0171(6) 0.0128(5) 0.0174(5)
O19 0.0297(7) 0.0488(9) 0.0250(7) 0.0078(6) 0.0101(6) 0.0125(7)
O20 0.0309(6) 0.0249(6) 0.0247(6) 0.0086(5) 0.0103(5) 0.0131(5)
O21 0.0317(7) 0.0355(7) 0.0328(7) 0.0142(6) 0.0108(6) 0.0167(6)
O22 0.0529(10) 0.0677(11) 0.0961(14) 0.0619(11) 0.0502(10) 0.0437(9)
P1 0.01748(16) 0.01130(14) 0.01373(15) 0.00514(12) 0.00413(12) 0.00589(12)
P2 0.01608(15) 0.01376(15) 0.01504(16) 0.00445(12) 0.00537(12) 0.00875(13)
P3 0.01398(15) 0.01720(16) 0.01697(16) 0.00538(13) 0.00388(12) 0.00872(13)
Mn1 0.01724(10) 0.01510(10) 0.01316(10) 0.00552(7) 0.00483(7) 0.00839(8)
Na1 0.0288(3) 0.0261(3) 0.0306(4) 0.0111(3) 0.0105(3) 0.0126(3)
Na2 0.0283(3) 0.0253(3) 0.0338(4) 0.0078(3) 0.0096(3) 0.0155(3)
Na3 0.0384(4) 0.0384(4) 0.0270(3) 0.0156(3) 0.0115(3) 0.0253(3)
Na4 0.0300(3) 0.0300(3) 0.0270(3) 0.0152(3) 0.0109(3) 0.0189(3)

loop_
_atom_type_symbol
_atom_type_description
_atom_type_scat_dispersion_real
_atom_type_scat_dispersion_imag
_atom_type_scat_source
C C 0.0033 0.0016 'International Tables Vol C Tables 4.2.6.8 and 6.1.1.4'
H H 0 0 'International Tables Vol C Tables 4.2.6.8 and 6.1.1.4'
N N 0.0061 0.0033 'International Tables Vol C Tables 4.2.6.8 and 6.1.1.4'
O O 0.0106 0.006 'International Tables Vol C Tables 4.2.6.8 and 6.1.1.4'
P P 0.1023 0.0942 'International Tables Vol C Tables 4.2.6.8 and 6.1.1.4'
Mn Mn 0.3368 0.7283 'International Tables Vol C Tables 4.2.6.8 and 6.1.1.4'
Na Na 0.0362 0.0249 'International Tables Vol C Tables 4.2.6.8 and 6.1.1.4'

loop_
_exptl_crystal_face_index_h
_exptl_crystal_face_index_k
_exptl_crystal_face_index_l
_exptl_crystal_face_perp_dist
-13 -1 5 0.0451
-12 -3 10 0.0373
1 -7 17 0.0622
-5 15 0 0.067
5 -14 -1 0.0506
11 -5 10 0.0777
8 6 -15 0.0188
-8 9 -14 0.0707

loop_
_geom_angle_atom_site_label_1
_geom_angle_atom_site_label_2
_geom_angle_atom_site_label_3
_geom_angle
_geom_angle_site_symmetry_1
_geom_angle_site_symmetry_3
_geom_angle_publ_flag
N1 C1 P1 113.25(9) . . ?
N1 C1 H1 110.1(10) . . ?
P1 C1 H1 113.5(10) . . ?
N1 C1 H2 108.0(10) . . ?
P1 C1 H2 104.8(10) . . ?
H1 C1 H2 106.7(14) . . ?
N1 C2 P2 110.29(9) . . ?
N1 C2 H3 110.1(10) . . ?
P2 C2 H3 107.6(10) . . ?
N1 C2 H4 112.2(11) . . ?
P2 C2 H4 110.2(11) . . ?
H3 C2 H4 106.2(14) . . ?
N1 C3 P3 111.57(9) . . ?
N1 C3 H5 108.8(11) . . ?
P3 C3 H5 106.5(10) . . ?
N1 C3 H6 110.4(11) . . ?
P3 C3 H6 112.3(11) . . ?
H5 C3 H6 107.0(15) . . ?
C1 N1 C3 111.36(10) . . ?
C1 N1 C2 110.82(10) . . ?
C3 N1 C2 112.49(10) . . ?
C1 N1 Mn1 109.62(8) . 2_667 ?
C3 N1 Mn1 105.96(8) . 2_667 ?
C2 N1 Mn1 106.32(7) . 2_667 ?
P1 O1 Mn1 139.47(6) . . ?
P1 O1 Mn1 122.48(6) . 2_667 ?
Mn1 O1 Mn1 97.98(4) . 2_667 ?
P1 O2 Na4 126.55(6) . . ?
P2 O5 Na2 132.37(6) . . ?
P2 O5 Na2 123.15(6) . 2_656 ?
Na2 O5 Na2 98.34(4) . 2_656 ?
P2 O6 Mn1 112.77(5) . 2_667 ?
P2 O6 Na3 122.51(6) . . ?
Mn1 O6 Na3 113.38(5) 2_667 . ?
P3 O7 Mn1 116.58(6) . 2_667 ?
Na1 O10 H21 117.6(16) . . ?
Na1 O10 H22 109.4(19) . . ?
H21 O10 H22 105(3) . . ?
Na1 O11 Na1 91.99(5) . 2_767 ?
Na1 O11 H13 117.8(18) . . ?
Na1 O11 H13 106.3(19) 2_767 . ?
Na1 O11 H14 115(2) . . ?
Na1 O11 H14 123.1(19) 2_767 . ?
H13 O11 H14 103(3) . . ?
Na1 O12 H23 106(2) . . ?
Na1 O12 H24 134.8(17) . . ?
H23 O12 H24 108(3) . . ?
Na2 O13 Na1 128.71(6) . 2_656 ?
Na2 O13 H7 94(2) . . ?
Na1 O13 H7 95(2) 2_656 . ?
Na2 O13 H8 106.9(15) . . ?
Na1 O13 H8 118.1(15) 2_656 . ?
H7 O13 H8 107(2) . . ?
Na3 O14 Na2 97.95(5) . . ?
Na3 O14 H9 101.8(14) . . ?
Na2 O14 H9 123.3(14) . . ?
Na3 O14 H10 109.3(18) . . ?
Na2 O14 H10 115.7(19) . . ?
H9 O14 H10 107(2) . . ?
Na3 O15 H19 121.1(19) . . ?
Na3 O15 H20 119(2) . . ?
H19 O15 H20 105(3) . . ?
Na3 O16 H11 117.4(19) . . ?
Na3 O16 H12 114.8(18) . . ?
H11 O16 H12 100(2) . . ?
Na4 O17 Na2 104.41(6) . 2_666 ?
Na4 O17 H27 106(2) . . ?
Na2 O17 H27 110(2) 2_666 . ?
Na4 O17 H28 129.8(17) . . ?
Na2 O17 H28 105.6(17) 2_666 . ?
H27 O17 H28 100(3) . . ?
Na4 O18 Na1 112.34(5) . 1_565 ?
Na4 O18 H15 101(2) . . ?
Na1 O18 H15 112(2) 1_565 . ?
Na4 O18 H16 110.1(17) . . ?
Na1 O18 H16 109.5(17) 1_565 . ?
H15 O18 H16 112(3) . . ?
Na4 O19 Na3 89.48(5) . 1_565 ?
Na4 O19 H29 125.0(18) . . ?
Na3 O19 H29 125.6(18) 1_565 . ?
Na4 O19 H30 122(2) . . ?
Na3 O19 H30 78(2) 1_565 . ?
H29 O19 H30 107(3) . . ?
Na4 O20 Na3 93.69(5) . 1_565 ?
Na4 O20 H17 110(2) . . ?
Na3 O20 H17 116(2) 1_565 . ?
Na4 O20 H18 119.1(17) . . ?
Na3 O20 H18 111.1(17) 1_565 . ?
H17 O20 H18 107(3) . . ?
H31 O21 H32 106(2) . . ?
H25 O22 H26 112(3) . . ?
O2 P1 O3 113.33(7) . . ?
O2 P1 O1 111.05(6) . . ?
O3 P1 O1 112.20(6) . . ?
O2 P1 C1 110.38(6) . . ?
O3 P1 C1 107.15(6) . . ?
O1 P1 C1 102.06(6) . . ?
O2 P1 Na4 32.62(4) . . ?
O3 P1 Na4 104.61(5) . . ?
O1 P1 Na4 138.34(5) . . ?
C1 P1 Na4 84.50(5) . . ?
O5 P2 O4 113.60(6) . . ?
O5 P2 O6 112.21(6) . . ?
O4 P2 O6 110.26(6) . . ?
O5 P2 C2 108.01(6) . . ?
O4 P2 C2 107.97(6) . . ?
O6 P2 C2 104.24(6) . . ?
O9 P3 O8 112.66(6) . . ?
O9 P3 O7 111.87(6) . . ?
O8 P3 O7 111.24(6) . . ?
O9 P3 C3 107.45(6) . . ?
O8 P3 C3 108.86(7) . . ?
O7 P3 C3 104.30(6) . . ?
O7 Mn1 O1 103.76(4) 2_667 . ?
O7 Mn1 O6 114.56(4) 2_667 2_667 ?
O1 Mn1 O6 105.96(4) . 2_667 ?
O7 Mn1 O1 113.01(4) 2_667 2_667 ?
O1 Mn1 O1 82.02(4) . 2_667 ?
O6 Mn1 O1 127.83(4) 2_667 2_667 ?
O7 Mn1 N1 84.55(4) 2_667 2_667 ?
O1 Mn1 N1 161.65(4) . 2_667 ?
O6 Mn1 N1 84.65(4) 2_667 2_667 ?
O1 Mn1 N1 79.67(4) 2_667 2_667 ?
O7 Mn1 Mn1 114.75(3) 2_667 2_667 ?
O1 Mn1 Mn1 42.03(3) . 2_667 ?
O6 Mn1 Mn1 126.37(3) 2_667 2_667 ?
O1 Mn1 Mn1 39.99(3) 2_667 2_667 ?
N1 Mn1 Mn1 119.65(3) 2_667 2_667 ?
O10 Na1 O11 100.13(6) . . ?
O10 Na1 O12 84.37(6) . . ?
O11 Na1 O12 87.60(6) . . ?
O10 Na1 O18 87.72(6) . 1_545 ?
O11 Na1 O18 169.87(6) . 1_545 ?
O12 Na1 O18 99.62(6) . 1_545 ?
O10 Na1 O13 173.78(6) . 2_656 ?
O11 Na1 O13 86.01(5) . 2_656 ?
O12 Na1 O13 96.94(5) . 2_656 ?
O18 Na1 O13 86.07(5) 1_545 2_656 ?
O10 Na1 O11 94.30(6) . 2_767 ?
O11 Na1 O11 88.01(5) . 2_767 ?
O12 Na1 O11 175.11(6) . 2_767 ?
O18 Na1 O11 85.01(5) 1_545 2_767 ?
O13 Na1 O11 84.88(5) 2_656 2_767 ?
O10 Na1 Na1 99.95(4) . 2_767 ?
O11 Na1 Na1 45.23(4) . 2_767 ?
O12 Na1 Na1 132.79(5) . 2_767 ?
O18 Na1 Na1 127.39(5) 1_545 2_767 ?
O13 Na1 Na1 83.65(4) 2_656 2_767 ?
O11 Na1 Na1 42.78(3) 2_767 2_767 ?
O10 Na1 Na4 96.62(4) . 1_545 ?
O11 Na1 Na4 149.22(4) . 1_545 ?
O12 Na1 Na4 68.50(5) . 1_545 ?
O18 Na1 Na4 33.51(3) 1_545 1_545 ?
O13 Na1 Na4 78.30(4) 2_656 1_545 ?
O11 Na1 Na4 116.36(4) 2_767 1_545 ?
Na1 Na1 Na4 154.05(3) 2_767 1_545 ?
O5 Na2 O14 93.69(5) . . ?
O5 Na2 O17 102.04(5) . 2_666 ?
O14 Na2 O17 97.13(5) . 2_666 ?
O5 Na2 O5 81.65(4) . 2_656 ?
O14 Na2 O5 135.83(5) . 2_656 ?
O17 Na2 O5 126.89(5) 2_666 2_656 ?
O5 Na2 O13 170.16(5) . . ?
O14 Na2 O13 96.13(5) . . ?
O17 Na2 O13 77.51(5) 2_666 . ?
O5 Na2 O13 90.75(5) 2_656 . ?
O5 Na2 Na3 71.97(3) . . ?
O14 Na2 Na3 40.90(3) . . ?
O17 Na2 Na3 134.58(4) 2_666 . ?
O5 Na2 Na3 97.40(3) 2_656 . ?
O13 Na2 Na3 115.49(4) . . ?
O5 Na2 Na2 41.62(3) . 2_656 ?
O14 Na2 Na2 121.55(5) . 2_656 ?
O17 Na2 Na2 122.58(5) 2_666 2_656 ?
O5 Na2 Na2 40.04(3) 2_656 2_656 ?
O13 Na2 Na2 130.50(5) . 2_656 ?
Na3 Na2 Na2 83.41(3) . 2_656 ?
O5 Na2 Na4 89.52(3) . 2_666 ?
O14 Na2 Na4 133.85(4) . 2_666 ?
O17 Na2 Na4 37.69(4) 2_666 2_666 ?
O5 Na2 Na4 90.20(3) 2_656 2_666 ?
O13 Na2 Na4 84.22(4) . 2_666 ?
Na3 Na2 Na4 158.61(3) . 2_666 ?
Na2 Na2 Na4 89.82(3) 2_656 2_666 ?
O5 Na2 H7 156.6(6) . . ?
O14 Na2 H7 106.4(5) . . ?
O17 Na2 H7 87.5(5) 2_666 . ?
O5 Na2 H7 75.7(6) 2_656 . ?
O13 Na2 H7 15.1(5) . . ?
Na3 Na2 H7 116.1(5) . . ?
Na2 Na2 H7 115.5(6) 2_656 . ?
Na4 Na2 H7 85.1(5) 2_666 . ?
O14 Na3 O16 90.24(5) . . ?
O14 Na3 O20 171.00(6) . 1_545 ?
O16 Na3 O20 91.05(5) . 1_545 ?
O14 Na3 O6 88.69(5) . . ?
O16 Na3 O6 90.68(5) . . ?
O20 Na3 O6 100.19(5) 1_545 . ?
O14 Na3 O19 99.97(5) . 1_545 ?
O16 Na3 O19 163.18(6) . 1_545 ?
O20 Na3 O19 76.83(5) 1_545 1_545 ?
O6 Na3 O19 102.80(5) . 1_545 ?
O14 Na3 O15 80.87(5) . . ?
O16 Na3 O15 105.87(5) . . ?
O20 Na3 O15 90.21(6) 1_545 . ?
O6 Na3 O15 160.35(5) . . ?
O19 Na3 O15 63.19(5) 1_545 . ?
O14 Na3 Na4 137.87(4) . 1_545 ?
O16 Na3 Na4 131.24(4) . 1_545 ?
O20 Na3 Na4 43.05(3) 1_545 1_545 ?
O6 Na3 Na4 84.38(3) . 1_545 ?
O19 Na3 Na4 42.42(4) 1_545 1_545 ?
O15 Na3 Na4 92.22(4) . 1_545 ?
O14 Na3 Na2 41.15(3) . . ?
O16 Na3 Na2 130.17(4) . . ?
O20 Na3 Na2 138.74(4) 1_545 . ?
O6 Na3 Na2 80.27(3) . . ?
O19 Na3 Na2 63.16(4) 1_545 . ?
O15 Na3 Na2 80.93(4) . . ?
Na4 Na3 Na2 96.77(2) 1_545 . ?
O14 Na3 H9 18.9(5) . . ?
O16 Na3 H9 76.0(5) . . ?
O20 Na3 H9 166.6(5) 1_545 . ?
O6 Na3 H9 76.7(5) . . ?
O19 Na3 H9 116.6(5) 1_545 . ?
O15 Na3 H9 96.8(5) . . ?
Na4 Na3 H9 147.3(5) 1_545 . ?
Na2 Na3 H9 54.2(5) . . ?
O14 Na3 H10 14.3(5) . . ?
O16 Na3 H10 85.8(5) . . ?
O20 Na3 H10 157.3(5) 1_545 . ?
O6 Na3 H10 102.3(5) . . ?
O19 Na3 H10 100.8(5) 1_545 . ?
O15 Na3 H10 69.2(5) . . ?
Na4 Na3 H10 142.6(5) 1_545 . ?
Na2 Na3 H10 49.7(5) . . ?
H9 Na3 H10 27.7(6) . . ?
O2 Na4 O19 132.72(6) . . ?
O2 Na4 O20 95.41(5) . . ?
O19 Na4 O20 81.89(6) . . ?
O2 Na4 O17 102.40(5) . . ?
O19 Na4 O17 86.61(6) . . ?
O20 Na4 O17 162.17(5) . . ?
O2 Na4 O18 110.81(5) . . ?
O19 Na4 O18 115.19(6) . . ?
O20 Na4 O18 80.73(5) . . ?
O17 Na4 O18 92.01(5) . . ?
O2 Na4 P1 20.83(3) . . ?
O19 Na4 P1 125.15(5) . . ?
O20 Na4 P1 115.03(4) . . ?
O17 Na4 P1 82.76(4) . . ?
O18 Na4 P1 118.82(4) . . ?
O2 Na4 Na3 136.96(4) . 1_565 ?
O19 Na4 Na3 48.10(4) . 1_565 ?
O20 Na4 Na3 43.26(3) . 1_565 ?
O17 Na4 Na3 119.49(4) . 1_565 ?
O18 Na4 Na3 78.96(4) . 1_565 ?
P1 Na4 Na3 152.47(2) . 1_565 ?
O2 Na4 Na2 140.24(4) . 2_666 ?
O19 Na4 Na2 61.01(5) . 2_666 ?
O20 Na4 Na2 124.33(4) . 2_666 ?
O17 Na4 Na2 37.89(4) . 2_666 ?
O18 Na4 Na2 79.91(4) . 2_666 ?
P1 Na4 Na2 120.09(2) . 2_666 ?
Na3 Na4 Na2 81.88(2) 1_565 2_666 ?
O2 Na4 Na1 98.69(4) . 1_565 ?
O19 Na4 Na1 125.69(5) . 1_565 ?
O20 Na4 Na1 113.93(4) . 1_565 ?
O17 Na4 Na1 62.78(4) . 1_565 ?
O18 Na4 Na1 34.15(3) . 1_565 ?
P1 Na4 Na1 95.892(19) . 1_565 ?
Na3 Na4 Na1 108.45(2) 1_565 1_565 ?
Na2 Na4 Na1 68.271(18) 2_666 1_565 ?
O2 Na4 H15 124.8(6) . . ?
O19 Na4 H15 100.8(6) . . ?
O20 Na4 H15 77.2(6) . . ?
O17 Na4 H15 91.7(6) . . ?
O18 Na4 H15 14.4(6) . . ?
P1 Na4 H15 133.1(6) . . ?
Na3 Na4 H15 66.7(6) 1_565 . ?
Na2 Na4 H15 71.5(6) 2_666 . ?
Na1 Na4 H15 42.8(6) 1_565 . ?
O2 Na4 H17 91.8(5) . . ?
O19 Na4 H17 94.0(5) . . ?
O20 Na4 H17 13.6(5) . . ?
O17 Na4 H17 160.2(5) . . ?
O18 Na4 H17 69.8(5) . . ?
P1 Na4 H17 112.5(5) . . ?
Na3 Na4 H17 51.0(5) 1_565 . ?
Na2 Na4 H17 127.1(5) 2_666 . ?
Na1 Na4 H17 101.7(5) 1_565 . ?
H15 Na4 H17 68.7(8) . . ?
O2 Na4 H27 96.5(6) . . ?
O19 Na4 H27 100.1(6) . . ?
O20 Na4 H27 161.6(6) . . ?
O17 Na4 H27 14.3(6) . . ?
O18 Na4 H27 82.0(7) . . ?
P1 Na4 H27 79.0(6) . . ?
Na3 Na4 H27 126.6(6) 1_565 . ?
Na2 Na4 H27 45.7(6) 2_666 . ?
Na1 Na4 H27 50.3(7) 1_565 . ?
H15 Na4 H27 84.5(9) . . ?
H17 Na4 H27 151.7(9) . . ?

loop_
_geom_bond_atom_site_label_1
_geom_bond_atom_site_label_2
_geom_bond_distance
_geom_bond_site_symmetry_2
_geom_bond_publ_flag
C1 N1 1.4840(16) . ?
C1 P1 1.8179(14) . ?
C1 H1 0.966(17) . ?
C1 H2 0.948(17) . ?
C2 N1 1.4879(17) . ?
C2 P2 1.8228(14) . ?
C2 H3 0.954(17) . ?
C2 H4 0.926(18) . ?
C3 N1 1.4853(17) . ?
C3 P3 1.8260(14) . ?
C3 H5 0.951(19) . ?
C3 H6 0.964(18) . ?
N1 Mn1 2.3404(11) 2_667 ?
O1 P1 1.5538(10) . ?
O1 Mn1 2.0760(10) . ?
O1 Mn1 2.1625(10) 2_667 ?
O2 P1 1.5115(11) . ?
O2 Na4 2.2909(12) . ?
O3 P1 1.5133(11) . ?
O4 P2 1.5200(11) . ?
O5 P2 1.5112(10) . ?
O5 Na2 2.3493(12) . ?
O5 Na2 2.4253(12) 2_656 ?
O6 P2 1.5448(10) . ?
O6 Mn1 2.0983(10) 2_667 ?
O6 Na3 2.5421(13) . ?
O7 P3 1.5409(11) . ?
O7 Mn1 2.0709(10) 2_667 ?
O8 P3 1.5151(11) . ?
O9 P3 1.5124(10) . ?
O10 Na1 2.3404(15) . ?
O10 H21 0.81(3) . ?
O10 H22 0.76(3) . ?
O11 Na1 2.4003(14) . ?
O11 Na1 2.5092(15) 2_767 ?
O11 H13 0.80(3) . ?
O11 H14 0.75(3) . ?
O12 Na1 2.4512(15) . ?
O12 H23 0.72(3) . ?
O12 H24 0.84(3) . ?
O13 Na2 2.4356(14) . ?
O13 Na1 2.4687(15) 2_656 ?
O13 H7 0.67(2) . ?
O13 H8 0.83(2) . ?
O14 Na3 2.3470(14) . ?
O14 Na2 2.3585(14) . ?
O14 H9 0.89(2) . ?
O14 H10 0.70(2) . ?
O15 Na3 2.5941(17) . ?
O15 H19 0.79(3) . ?
O15 H20 0.76(3) . ?
O16 Na3 2.3604(15) . ?
O16 H11 0.77(3) . ?
O16 H12 0.80(3) . ?
O17 Na4 2.4023(15) . ?
O17 Na2 2.4131(16) 2_666 ?
O17 H27 0.69(3) . ?
O17 H28 0.85(3) . ?
O18 Na4 2.4260(15) . ?
O18 Na1 2.4669(14) 1_565 ?
O18 H15 0.67(3) . ?
O18 H16 0.83(3) . ?
O19 Na4 2.3321(16) . ?
O19 Na3 2.5736(17) 1_565 ?
O19 H29 0.79(3) . ?
O19 H30 0.70(3) . ?
O20 Na4 2.3651(14) . ?
O20 Na3 2.3742(14) 1_565 ?
O20 H17 0.67(2) . ?
O20 H18 0.80(3) . ?
O21 H31 0.84(3) . ?
O21 H32 0.77(3) . ?
O22 H25 0.87(3) . ?
O22 H26 0.72(3) . ?
P1 Na4 3.4142(7) . ?
Mn1 O7 2.0709(10) 2_667 ?
Mn1 O6 2.0983(10) 2_667 ?
Mn1 O1 2.1625(10) 2_667 ?
Mn1 N1 2.3405(11) 2_667 ?
Mn1 Mn1 3.1989(5) 2_667 ?
Na1 O18 2.4669(14) 1_545 ?
Na1 O13 2.4688(15) 2_656 ?
Na1 O11 2.5092(15) 2_767 ?
Na1 Na1 3.5320(13) 2_767 ?
Na1 Na4 4.0644(10) 1_545 ?
Na2 O17 2.4131(16) 2_666 ?
Na2 O5 2.4252(12) 2_656 ?
Na2 Na3 3.5501(10) . ?
Na2 Na2 3.6132(13) 2_656 ?
Na2 Na4 3.8052(9) 2_666 ?
Na2 H7 2.57(2) . ?
Na3 O20 2.3742(14) 1_545 ?
Na3 O19 2.5736(17) 1_545 ?
Na3 Na4 3.4573(9) 1_545 ?
Na3 H9 2.67(2) . ?
Na3 H10 2.66(2) . ?
Na4 Na3 3.4573(9) 1_565 ?
Na4 Na2 3.8052(9) 2_666 ?
Na4 Na1 4.0644(10) 1_565 ?
Na4 H15 2.64(3) . ?
Na4 H17 2.67(2) . ?
Na4 H27 2.67(3) . ?

loop_
_geom_hbond_atom_site_label_D
_geom_hbond_atom_site_label_H
_geom_hbond_atom_site_label_A
_geom_hbond_distance_DH
_geom_hbond_distance_HA
_geom_hbond_distance_DA
_geom_hbond_angle_DHA
_geom_hbond_site_symmetry_A
C1 H2 O4 0.948(17) 2.423(17) 3.1818(17) 136.9(13) .
C2 H3 O8 0.954(17) 2.521(17) 3.2696(18) 135.4(13) .
C3 H5 O2 0.951(19) 2.604(18) 3.3880(18) 140.0(13) .
O13 H7 O4 0.67(2) 2.04(2) 2.7072(17) 176(3) 2_656
O13 H8 O9 0.83(2) 1.97(2) 2.7948(17) 172(2) 2_556
O14 H9 O8 0.89(2) 1.87(2) 2.7410(16) 168(2) .
O14 H10 O8 0.70(2) 2.13(2) 2.8116(17) 165(2) 2_556
O16 H11 O7 0.77(3) 2.12(3) 2.8605(18) 161(3) .
O16 H12 O3 0.80(3) 1.91(3) 2.6953(18) 171(2) 2_667
O11 H13 O4 0.80(3) 2.11(3) 2.8685(18) 158(3) 2_767
O11 H14 O7 0.75(3) 2.21(3) 2.9499(18) 170(3) 1_655
O18 H15 O6 0.67(3) 2.27(3) 2.9209(17) 167(3) 1_565
O18 H16 O2 0.83(3) 2.10(3) 2.8666(17) 153(2) 2_677
O20 H17 O2 0.67(2) 2.20(2) 2.8482(18) 165(3) 2_677
O20 H18 O10 0.80(3) 1.96(3) 2.7551(19) 172(2) 2_667
O15 H19 O9 0.79(3) 2.01(3) 2.7924(19) 173(3) 2_556
O15 H20 O22 0.76(3) 2.12(3) 2.844(2) 157(3) 1_445
O10 H21 O9 0.81(3) 1.90(3) 2.7045(18) 170(2) 2_667
O10 H22 O22 0.76(3) 2.06(3) 2.786(2) 159(3) 2_767
O12 H23 O3 0.72(3) 2.36(3) 3.036(2) 156(3) 2_767
O12 H24 O3 0.84(3) 2.00(3) 2.8423(19) 173(2) 1_545
O22 H25 O21 0.87(3) 1.93(3) 2.786(2) 167(3) 2_666
O22 H26 O4 0.72(3) 2.03(3) 2.745(2) 173(3) .
O17 H27 O12 0.69(3) 2.32(3) 2.958(2) 156(3) 1_565
O17 H28 O21 0.85(3) 1.98(3) 2.786(2) 158(2) 2_666
O19 H29 O5 0.79(3) 1.97(3) 2.7452(19) 166(3) 2_666
O19 H30 O15 0.70(3) 2.06(3) 2.707(2) 153(3) 1_565
O21 H31 O8 0.84(3) 1.90(3) 2.7392(19) 175(3) .
O21 H32 O16 0.77(3) 2.02(3) 2.778(2) 166(2) 2_556
